data_4345899
loop_
_publ_author_name
'Zou, Kang-Yu'
'Liu, Yi-Chen'
'Jiang, Yi-Fan'
'Yu, Cheng-Yan'
'Yue, Man-Li'
'Li, Zuo-Xi'

_publ_section_title
;
 Benzoate Acid-Dependent Lattice Dimension of Co-MOFs and MOF-Derived
 CoS2@CNTs with Tunable Pore Diameters for Supercapacitors.
;
_journal_issue 11
_journal_name_full 'Inorganic chemistry'
_journal_page_first 6184
_journal_page_last 6196
_journal_paper_doi 10.1021/acs.inorgchem.7b00200
_journal_volume 56
_journal_year 2017
_chemical_formula_sum 'C40 H28 Co2 N8 O8'
_chemical_formula_weight 866.56
_space_group_IT_number 2
_symmetry_cell_setting triclinic
_symmetry_space_group_name_Hall '-P 1'
_symmetry_space_group_name_H-M 'P -1'
_atom_sites_solution_hydrogens geom
_atom_sites_solution_primary direct
_atom_sites_solution_secondary difmap
_audit_creation_method SHELXL-97
_cell_angle_alpha 102.985(12)
_cell_angle_beta 92.832(13)
_cell_angle_gamma 111.390(13)
_cell_formula_units_Z 2
_cell_length_a 11.030(9)
_cell_length_b 12.028(9)
_cell_length_c 16.110(12)
_cell_measurement_reflns_used 7949
_cell_measurement_temperature 113(2)
_cell_measurement_theta_max 28.7
_cell_measurement_theta_min 2.4
_cell_volume 1919(3)
_computing_cell_refinement 'CrystalClear (Rigaku/MSC Inc., 2005)'
_computing_data_collection 'CrystalClear (Rigaku/MSC Inc., 2005)'
_computing_data_reduction 'CrystalClear (Rigaku/MSC Inc., 2005)'
_computing_molecular_graphics 'Bruker SHELXTL'
_computing_publication_material 'Bruker SHELXTL'
_computing_structure_refinement 'SHELXL-97 (Sheldrick, 1997)'
_computing_structure_solution 'SHELXS-97 (Sheldrick, 1990)'
_diffrn_ambient_temperature 113(2)
_diffrn_detector_area_resol_mean 9
_diffrn_measured_fraction_theta_full 0.962
_diffrn_measured_fraction_theta_max 0.962
_diffrn_measurement_device_type 'CCD area detector'
_diffrn_measurement_method \w
_diffrn_radiation_monochromator graphite
_diffrn_radiation_source 'fine-focus sealed tube'
_diffrn_radiation_type MoK\a
_diffrn_radiation_wavelength 0.71073
_diffrn_reflns_av_R_equivalents 0.0384
_diffrn_reflns_av_sigmaI/netI 0.0495
_diffrn_reflns_limit_h_max 13
_diffrn_reflns_limit_h_min -13
_diffrn_reflns_limit_k_max 14
_diffrn_reflns_limit_k_min -14
_diffrn_reflns_limit_l_max 19
_diffrn_reflns_limit_l_min -19
_diffrn_reflns_number 17750
_diffrn_reflns_theta_full 25.02
_diffrn_reflns_theta_max 25.02
_diffrn_reflns_theta_min 1.88
_diffrn_standards_decay_% 0
_diffrn_standards_interval_count 0
_diffrn_standards_interval_time 0
_diffrn_standards_number 0
_exptl_absorpt_coefficient_mu 0.929
_exptl_absorpt_correction_T_max 0.911
_exptl_absorpt_correction_T_min 0.875
_exptl_absorpt_correction_type multi-scan
_exptl_absorpt_process_details CrystalClear
_exptl_crystal_colour purple
_exptl_crystal_density_diffrn 1.500
_exptl_crystal_density_method 'not measured'
_exptl_crystal_description block
_exptl_crystal_F_000 884
_exptl_crystal_size_max 0.15
_exptl_crystal_size_mid 0.12
_exptl_crystal_size_min 0.10
_refine_diff_density_max 2.077
_refine_diff_density_min -1.556
_refine_diff_density_rms 0.166
_refine_ls_extinction_method none
_refine_ls_goodness_of_fit_ref 1.051
_refine_ls_hydrogen_treatment constr
_refine_ls_matrix_type full
_refine_ls_number_parameters 523
_refine_ls_number_reflns 6528
_refine_ls_number_restraints 0
_refine_ls_restrained_S_all 1.051
_refine_ls_R_factor_all 0.1252
_refine_ls_R_factor_gt 0.1044
_refine_ls_shift/su_max 0.000
_refine_ls_shift/su_mean 0.000
_refine_ls_structure_factor_coef Fsqd
_refine_ls_weighting_details 'calc w=1/[\s^2^(Fo^2^)+(0.1460P)^2^+17.4365P] where P=(Fo^2^+2Fc^2^)/3'
_refine_ls_weighting_scheme calc
_refine_ls_wR_factor_gt 0.2715
_refine_ls_wR_factor_ref 0.2953
_reflns_number_gt 5168
_reflns_number_total 6528
_reflns_threshold_expression >2sigma(I)
_cod_data_source_file ic7b00200_si_002.cif
_cod_data_source_block 2
_cod_original_sg_symbol_H-M P-1
_cod_database_code 4345899

loop_
_symmetry_equiv_pos_as_xyz
'x, y, z'
'-x, -y, -z'

loop_
_atom_site_label
_atom_site_type_symbol
_atom_site_fract_x
_atom_site_fract_y
_atom_site_fract_z
_atom_site_U_iso_or_equiv
_atom_site_adp_type
_atom_site_occupancy
_atom_site_symmetry_multiplicity
_atom_site_calc_flag
_atom_site_refinement_flags
Co1 Co 0.34810(10) 1.18555(9) 0.55597(6) 0.0303(3) Uani 1 1 d .
Co2 Co 0.37371(9) 0.69915(8) 0.05504(6) 0.0270(3) Uani 1 1 d .
N1 N 0.2950(7) 1.0382(6) 0.6121(4) 0.0413(17) Uani 1 1 d .
N2 N 0.1751(7) 0.8587(7) 0.6347(5) 0.0428(17) Uani 1 1 d .
N3 N -0.2439(6) 0.3923(6) 0.5875(5) 0.0381(16) Uani 1 1 d .
N4 N -0.4468(6) 0.2526(6) 0.5765(4) 0.0372(15) Uani 1 1 d .
N5 N 0.3263(6) 0.5538(6) 0.1146(4) 0.0379(16) Uani 1 1 d .
N6 N 0.2048(6) 0.3744(6) 0.1405(4) 0.0379(16) Uani 1 1 d .
N7 N -0.2145(7) -0.0900(6) 0.0961(5) 0.0425(17) Uani 1 1 d .
N8 N -0.4202(6) -0.2284(6) 0.0740(4) 0.0332(14) Uani 1 1 d .
O1 O 0.3884(8) 1.2960(7) 0.4461(4) 0.066(2) Uani 1 1 d .
O2 O 0.3185(7) 1.0911(6) 0.4294(4) 0.0504(16) Uani 1 1 d .
O3 O 0.3557(6) 0.8255(5) 0.1595(4) 0.0403(13) Uani 1 1 d .
O4 O 0.3837(6) 0.8889(6) 0.0431(4) 0.0489(15) Uani 1 1 d .
O5 O 0.3438(5) 0.5904(6) -0.0699(4) 0.0459(15) Uani 1 1 d .
O6 O 0.1619(7) 0.6004(6) -0.0228(4) 0.0504(16) Uani 1 1 d .
O7 O 0.3237(6) 0.3179(6) -0.3503(4) 0.0519(17) Uani 1 1 d .
O8 O 0.1265(8) 0.1747(6) -0.4258(4) 0.064(2) Uani 1 1 d .
C1 C 0.1839(9) 0.9417(8) 0.5892(6) 0.0413(19) Uani 1 1 d .
H1 H 0.1183 0.9316 0.5463 0.050 Uiso 1 1 calc R
C2 C 0.3635(9) 1.0183(9) 0.6776(6) 0.051(2) Uani 1 1 d .
H2 H 0.4467 1.0714 0.7066 0.061 Uiso 1 1 calc R
C3 C 0.2912(9) 0.9106(9) 0.6926(7) 0.062(3) Uani 1 1 d .
H3 H 0.3141 0.8764 0.7342 0.075 Uiso 1 1 calc R
C4 C 0.0677(8) 0.7403(8) 0.6243(6) 0.0409(19) Uani 1 1 d .
C5 C -0.0564(10) 0.7184(9) 0.5847(7) 0.055(3) Uani 1 1 d .
H5 H -0.0717 0.7814 0.5673 0.066 Uiso 1 1 calc R
C6 C -0.1579(8) 0.6032(9) 0.5708(7) 0.052(2) Uani 1 1 d .
H6 H -0.2402 0.5889 0.5431 0.062 Uiso 1 1 calc R
C7 C -0.1371(8) 0.5096(7) 0.5979(6) 0.0387(18) Uani 1 1 d .
C8 C -0.0133(9) 0.5334(10) 0.6406(8) 0.065(3) Uani 1 1 d .
H8 H 0.0003 0.4730 0.6624 0.078 Uiso 1 1 calc R
C9 C 0.0901(9) 0.6475(9) 0.6506(8) 0.059(3) Uani 1 1 d .
H9 H 0.1740 0.6606 0.6751 0.071 Uiso 1 1 calc R
C10 C -0.3751(9) 0.3692(9) 0.5858(6) 0.046(2) Uani 1 1 d .
H10 H -0.4095 0.4301 0.5908 0.055 Uiso 1 1 calc R
C11 C -0.2351(8) 0.2772(8) 0.5770(6) 0.047(2) Uani 1 1 d .
H11 H -0.1588 0.2610 0.5750 0.057 Uiso 1 1 calc R
C12 C -0.3586(8) 0.1943(9) 0.5703(6) 0.047(2) Uani 1 1 d .
H12 H -0.3816 0.1098 0.5626 0.056 Uiso 1 1 calc R
C13 C 0.4014(8) 1.1727(8) 0.3118(5) 0.0373(18) Uani 1 1 d .
C14 C 0.3683(8) 1.0548(7) 0.2571(5) 0.0350(17) Uani 1 1 d .
H14 H 0.3209 0.9858 0.2759 0.042 Uiso 1 1 calc R
C15 C 0.4047(8) 1.0385(7) 0.1754(5) 0.0342(17) Uani 1 1 d .
C16 C 0.4720(10) 1.1410(8) 0.1466(6) 0.052(2) Uani 1 1 d .
H16 H 0.4940 1.1309 0.0912 0.062 Uiso 1 1 calc R
C17 C 0.5064(13) 1.2572(10) 0.1995(8) 0.071(3) Uani 1 1 d .
H17 H 0.5531 1.3256 0.1799 0.085 Uiso 1 1 calc R
C18 C 0.4723(10) 1.2751(8) 0.2831(7) 0.056(3) Uani 1 1 d .
H18 H 0.4970 1.3545 0.3188 0.068 Uiso 1 1 calc R
C19 C 0.3660(9) 1.1882(9) 0.3991(6) 0.047(2) Uani 1 1 d .
C20 C 0.3774(8) 0.9087(8) 0.1221(5) 0.0386(19) Uani 1 1 d .
C21 C 0.2204(9) 0.4502(8) 0.0885(6) 0.049(2) Uani 1 1 d .
H21 H 0.1623 0.4316 0.0389 0.059 Uiso 1 1 calc R
C22 C 0.3819(9) 0.5486(8) 0.1894(6) 0.048(2) Uani 1 1 d .
H22 H 0.4581 0.6089 0.2234 0.058 Uiso 1 1 calc R
C23 C 0.3093(10) 0.4424(9) 0.2065(6) 0.058(3) Uani 1 1 d .
H23 H 0.3261 0.4177 0.2551 0.069 Uiso 1 1 calc R
C24 C 0.0992(8) 0.2566(7) 0.1300(5) 0.0382(18) Uani 1 1 d .
C25 C -0.0235(9) 0.2324(8) 0.0863(7) 0.055(3) Uani 1 1 d .
H25 H -0.0374 0.2934 0.0652 0.066 Uiso 1 1 calc R
C26 C -0.1255(9) 0.1175(9) 0.0739(7) 0.059(3) Uani 1 1 d .
H26 H -0.2067 0.1016 0.0438 0.071 Uiso 1 1 calc R
C27 C -0.1066(8) 0.0257(8) 0.1065(6) 0.043(2) Uani 1 1 d .
C28 C 0.0143(9) 0.0512(9) 0.1505(8) 0.063(3) Uani 1 1 d .
H28 H 0.0270 -0.0085 0.1738 0.075 Uiso 1 1 calc R
C29 C 0.1192(10) 0.1653(9) 0.1610(7) 0.063(3) Uani 1 1 d .
H29 H 0.2016 0.1795 0.1885 0.076 Uiso 1 1 calc R
C30 C -0.3424(7) -0.1122(7) 0.0784(6) 0.041(2) Uani 1 1 d .
H30 H -0.3735 -0.0528 0.0701 0.049 Uiso 1 1 calc R
C31 C -0.2074(10) -0.1995(9) 0.1035(9) 0.067(3) Uani 1 1 d .
H31 H -0.1318 -0.2136 0.1155 0.080 Uiso 1 1 calc R
C32 C -0.3345(9) -0.2829(9) 0.0896(8) 0.058(3) Uani 1 1 d .
H32 H -0.3596 -0.3653 0.0905 0.069 Uiso 1 1 calc R
C33 C 0.1366(8) 0.4510(7) -0.1558(5) 0.0352(17) Uani 1 1 d .
C34 C 0.1961(8) 0.4104(7) -0.2232(5) 0.0338(17) Uani 1 1 d .
H34 H 0.2855 0.4529 -0.2231 0.041 Uiso 1 1 calc R
C35 C 0.1255(9) 0.3071(7) -0.2916(5) 0.0381(18) Uani 1 1 d .
C36 C -0.0032(11) 0.2428(8) -0.2889(6) 0.054(3) Uani 1 1 d .
H36 H -0.0503 0.1722 -0.3328 0.065 Uiso 1 1 calc R
C37 C -0.0669(11) 0.2802(10) -0.2216(6) 0.070(3) Uani 1 1 d .
H37 H -0.1552 0.2345 -0.2209 0.084 Uiso 1 1 calc R
C38 C 0.0025(9) 0.3861(9) -0.1558(6) 0.052(2) Uani 1 1 d .
H38 H -0.0400 0.4135 -0.1121 0.063 Uiso 1 1 calc R
C39 C 0.2171(9) 0.5533(7) -0.0797(5) 0.0407(19) Uani 1 1 d .
C40 C 0.1951(11) 0.2654(8) -0.3618(5) 0.050(2) Uani 1 1 d .

loop_
_atom_site_aniso_label
_atom_site_aniso_U_11
_atom_site_aniso_U_22
_atom_site_aniso_U_33
_atom_site_aniso_U_23
_atom_site_aniso_U_13
_atom_site_aniso_U_12
Co1 0.0355(6) 0.0326(6) 0.0232(5) -0.0019(4) 0.0054(4) 0.0188(5)
Co2 0.0242(5) 0.0217(5) 0.0256(5) -0.0045(4) -0.0036(4) 0.0051(4)
N1 0.056(5) 0.042(4) 0.034(4) 0.008(3) 0.006(3) 0.030(4)
N2 0.037(4) 0.043(4) 0.044(4) 0.013(3) 0.000(3) 0.010(3)
N3 0.024(3) 0.038(4) 0.053(4) 0.011(3) 0.005(3) 0.013(3)
N4 0.028(3) 0.038(4) 0.042(4) 0.002(3) 0.004(3) 0.015(3)
N5 0.037(4) 0.036(4) 0.032(3) -0.006(3) -0.010(3) 0.014(3)
N6 0.029(3) 0.036(4) 0.038(4) 0.007(3) -0.010(3) 0.004(3)
N7 0.039(4) 0.034(4) 0.048(4) -0.002(3) -0.007(3) 0.017(3)
N8 0.031(3) 0.027(3) 0.037(4) 0.006(3) 0.000(3) 0.008(3)
O1 0.087(5) 0.077(5) 0.043(4) -0.002(3) 0.005(3) 0.055(5)
O2 0.060(4) 0.053(4) 0.028(3) 0.002(3) 0.017(3) 0.014(3)
O3 0.048(3) 0.019(3) 0.043(3) 0.000(2) 0.019(3) 0.005(2)
O4 0.054(4) 0.059(4) 0.031(3) 0.000(3) 0.003(3) 0.025(3)
O5 0.032(3) 0.053(4) 0.031(3) -0.006(3) 0.002(2) 0.002(3)
O6 0.069(4) 0.050(4) 0.036(3) 0.000(3) 0.005(3) 0.034(3)
O7 0.041(3) 0.049(4) 0.057(4) -0.013(3) 0.019(3) 0.023(3)
O8 0.101(6) 0.058(4) 0.032(3) -0.003(3) 0.000(3) 0.039(4)
C1 0.045(5) 0.039(4) 0.046(5) 0.011(4) 0.000(4) 0.023(4)
C2 0.040(5) 0.055(6) 0.049(5) 0.022(4) -0.005(4) 0.006(4)
C3 0.040(5) 0.057(6) 0.067(6) 0.034(5) -0.024(5) -0.013(4)
C4 0.032(4) 0.045(5) 0.048(5) 0.017(4) 0.003(4) 0.015(4)
C5 0.052(6) 0.053(6) 0.074(7) 0.030(5) 0.002(5) 0.028(5)
C6 0.028(4) 0.052(5) 0.079(7) 0.027(5) 0.001(4) 0.015(4)
C7 0.026(4) 0.033(4) 0.057(5) 0.012(4) 0.004(4) 0.011(3)
C8 0.029(5) 0.063(6) 0.106(9) 0.037(6) -0.017(5) 0.016(4)
C9 0.025(4) 0.042(5) 0.099(8) 0.025(5) -0.016(5) -0.001(4)
C10 0.042(5) 0.057(6) 0.046(5) 0.002(4) 0.007(4) 0.034(5)
C11 0.031(4) 0.038(5) 0.074(6) 0.010(4) -0.003(4) 0.019(4)
C12 0.037(5) 0.047(5) 0.058(6) 0.007(4) -0.003(4) 0.024(4)
C13 0.039(4) 0.042(5) 0.032(4) 0.005(3) 0.010(3) 0.020(4)
C14 0.038(4) 0.032(4) 0.033(4) 0.006(3) 0.003(3) 0.013(3)
C15 0.039(4) 0.034(4) 0.031(4) 0.014(3) 0.012(3) 0.012(3)
C16 0.067(6) 0.045(5) 0.044(5) 0.016(4) 0.021(4) 0.017(5)
C17 0.098(9) 0.048(6) 0.068(7) 0.006(5) 0.024(6) 0.033(6)
C18 0.061(6) 0.023(4) 0.067(6) -0.006(4) 0.024(5) 0.004(4)
C19 0.042(5) 0.061(6) 0.038(5) -0.004(4) -0.001(4) 0.029(5)
C20 0.037(4) 0.040(5) 0.032(4) -0.008(4) 0.001(3) 0.018(4)
C21 0.047(5) 0.035(4) 0.051(5) 0.011(4) -0.026(4) 0.005(4)
C22 0.039(5) 0.031(4) 0.049(5) 0.015(4) -0.010(4) -0.015(4)
C23 0.052(6) 0.057(6) 0.045(5) 0.012(4) -0.022(4) 0.004(5)
C24 0.031(4) 0.033(4) 0.046(5) 0.013(4) -0.003(3) 0.007(3)
C25 0.034(5) 0.033(5) 0.088(7) 0.023(5) -0.021(5) 0.000(4)
C26 0.029(4) 0.043(5) 0.091(8) 0.018(5) -0.026(5) 0.001(4)
C27 0.034(4) 0.032(4) 0.057(5) 0.006(4) -0.010(4) 0.011(4)
C28 0.040(5) 0.052(6) 0.097(8) 0.042(6) -0.015(5) 0.008(4)
C29 0.048(6) 0.050(6) 0.089(8) 0.025(5) -0.022(5) 0.015(5)
C30 0.020(4) 0.025(4) 0.065(6) 0.007(4) -0.011(4) 0.001(3)
C31 0.041(5) 0.039(5) 0.134(11) 0.040(6) 0.022(6) 0.020(4)
C32 0.046(5) 0.034(5) 0.098(8) 0.024(5) 0.011(5) 0.018(4)
C33 0.033(4) 0.026(4) 0.037(4) 0.001(3) 0.004(3) 0.006(3)
C34 0.034(4) 0.028(4) 0.035(4) 0.004(3) 0.001(3) 0.009(3)
C35 0.050(5) 0.027(4) 0.030(4) 0.001(3) 0.002(3) 0.011(4)
C36 0.085(7) 0.029(4) 0.031(5) -0.001(3) 0.009(4) 0.006(5)
C37 0.066(7) 0.057(6) 0.043(5) -0.004(5) 0.006(5) -0.014(5)
C38 0.047(5) 0.059(6) 0.041(5) 0.005(4) 0.008(4) 0.013(5)
C39 0.054(5) 0.034(4) 0.032(4) 0.002(3) 0.003(4) 0.017(4)
C40 0.089(8) 0.043(5) 0.026(4) 0.004(4) 0.002(4) 0.039(5)

loop_
_atom_type_symbol
_atom_type_description
_atom_type_scat_dispersion_real
_atom_type_scat_dispersion_imag
_atom_type_scat_source
C C 0.0033 0.0016 'International Tables Vol C Tables 4.2.6.8 and 6.1.1.4'
Co Co 0.3494 0.9721 'International Tables Vol C Tables 4.2.6.8 and 6.1.1.4'
N N 0.0061 0.0033 'International Tables Vol C Tables 4.2.6.8 and 6.1.1.4'
H H 0.0000 0.0000 'International Tables Vol C Tables 4.2.6.8 and 6.1.1.4'
O O 0.0106 0.0060 'International Tables Vol C Tables 4.2.6.8 and 6.1.1.4'

loop_
_geom_angle_atom_site_label_1
_geom_angle_atom_site_label_2
_geom_angle_atom_site_label_3
_geom_angle
_geom_angle_site_symmetry_1
_geom_angle_site_symmetry_3
O7 Co1 O2 150.0(3) 1_566 .
O7 Co1 N1 100.9(3) 1_566 .
O2 Co1 N1 99.7(3) . .
O7 Co1 N4 98.3(3) 1_566 1_665
O2 Co1 N4 98.2(3) . 1_665
N1 Co1 N4 102.6(3) . 1_665
O7 Co1 O1 97.9(3) 1_566 .
O2 Co1 O1 59.9(3) . .
N1 Co1 O1 159.6(2) . .
N4 Co1 O1 82.3(3) 1_665 .
O3 Co2 O5 159.8(3) . .
O3 Co2 N8 95.7(2) . 1_665
O5 Co2 N8 98.0(2) . 1_665
O3 Co2 N5 95.1(2) . .
O5 Co2 N5 96.3(3) . .
N8 Co2 N5 102.8(2) 1_665 .
O3 Co2 O4 59.4(2) . .
O5 Co2 O4 106.2(2) . .
N8 Co2 O4 88.2(2) 1_665 .
N5 Co2 O4 153.5(2) . .
O3 Co2 O6 104.1(2) . .
O5 Co2 O6 59.9(2) . .
N8 Co2 O6 156.8(2) 1_665 .
N5 Co2 O6 87.4(2) . .
O4 Co2 O6 91.7(2) . .
O3 Co2 C20 29.6(2) . .
O5 Co2 C20 135.4(3) . .
N8 Co2 C20 89.9(3) 1_665 .
N5 Co2 C20 124.7(3) . .
O4 Co2 C20 29.9(2) . .
O6 Co2 C20 101.4(2) . .
C1 N1 C2 105.7(7) . .
C1 N1 Co1 124.4(6) . .
C2 N1 Co1 129.8(6) . .
C1 N2 C3 105.2(8) . .
C1 N2 C4 127.0(7) . .
C3 N2 C4 127.9(7) . .
C10 N3 C11 105.3(7) . .
C10 N3 C7 127.7(7) . .
C11 N3 C7 127.0(7) . .
C10 N4 C12 105.2(7) . .
C10 N4 Co1 121.4(5) . 1_445
C12 N4 Co1 132.6(6) . 1_445
C21 N5 C22 105.6(7) . .
C21 N5 Co2 124.1(5) . .
C22 N5 Co2 129.9(5) . .
C21 N6 C23 102.6(7) . .
C21 N6 C24 126.7(6) . .
C23 N6 C24 130.6(7) . .
C30 N7 C31 106.7(7) . .
C30 N7 C27 126.4(7) . .
C31 N7 C27 126.9(7) . .
C30 N8 C32 104.1(7) . .
C30 N8 Co2 125.8(5) . 1_445
C32 N8 Co2 130.0(6) . 1_445
C19 O1 Co1 81.5(6) . .
C19 O2 Co1 96.7(5) . .
C20 O3 Co2 94.5(5) . .
C20 O4 Co2 83.8(5) . .
C39 O5 Co2 95.4(5) . .
C39 O6 Co2 84.3(5) . .
C40 O7 Co1 95.2(5) . 1_544
N1 C1 N2 112.5(7) . .
N1 C1 H1 123.8 . .
N2 C1 H1 123.8 . .
C3 C2 N1 109.1(8) . .
C3 C2 H2 125.4 . .
N1 C2 H2 125.4 . .
C2 C3 N2 107.5(8) . .
C2 C3 H3 126.3 . .
N2 C3 H3 126.3 . .
C9 C4 C5 119.8(8) . .
C9 C4 N2 119.9(7) . .
C5 C4 N2 120.3(8) . .
C4 C5 C6 120.5(8) . .
C4 C5 H5 119.7 . .
C6 C5 H5 119.7 . .
C7 C6 C5 120.3(8) . .
C7 C6 H6 119.8 . .
C5 C6 H6 119.8 . .
C6 C7 C8 119.0(8) . .
C6 C7 N3 120.3(7) . .
C8 C7 N3 120.5(8) . .
C9 C8 C7 120.4(9) . .
C9 C8 H8 119.8 . .
C7 C8 H8 119.8 . .
C4 C9 C8 119.8(8) . .
C4 C9 H9 120.1 . .
C8 C9 H9 120.1 . .
N4 C10 N3 112.7(7) . .
N4 C10 H10 123.7 . .
N3 C10 H10 123.7 . .
C12 C11 N3 106.5(7) . .
C12 C11 H11 126.8 . .
N3 C11 H11 126.8 . .
C11 C12 N4 110.4(8) . .
C11 C12 H12 124.8 . .
N4 C12 H12 124.8 . .
C18 C13 C14 118.8(8) . .
C18 C13 C19 120.5(8) . .
C14 C13 C19 120.6(8) . .
C15 C14 C13 121.3(8) . .
C15 C14 H14 119.3 . .
C13 C14 H14 119.3 . .
C16 C15 C14 119.4(7) . .
C16 C15 C20 121.4(7) . .
C14 C15 C20 119.0(7) . .
C17 C16 C15 120.1(9) . .
C17 C16 H16 119.9 . .
C15 C16 H16 119.9 . .
C16 C17 C18 121.1(11) . .
C16 C17 H17 119.5 . .
C18 C17 H17 119.5 . .
C13 C18 C17 119.2(8) . .
C13 C18 H18 120.4 . .
C17 C18 H18 120.4 . .
O1 C19 O2 120.6(8) . .
O1 C19 C13 120.0(9) . .
O2 C19 C13 119.3(8) . .
O3 C20 O4 121.5(7) . .
O3 C20 C15 118.3(7) . .
O4 C20 C15 120.1(8) . .
O3 C20 Co2 55.8(4) . .
O4 C20 Co2 66.2(4) . .
C15 C20 Co2 167.8(6) . .
N5 C21 N6 113.6(7) . .
N5 C21 H21 123.2 . .
N6 C21 H21 123.2 . .
C23 C22 N5 108.7(7) . .
C23 C22 H22 125.6 . .
N5 C22 H22 125.6 . .
C22 C23 N6 109.4(8) . .
C22 C23 H23 125.3 . .
N6 C23 H23 125.3 . .
C29 C24 C25 119.5(8) . .
C29 C24 N6 120.5(7) . .
C25 C24 N6 120.0(7) . .
C26 C25 C24 120.4(8) . .
C26 C25 H25 119.8 . .
C24 C25 H25 119.8 . .
C25 C26 C27 120.4(8) . .
C25 C26 H26 119.8 . .
C27 C26 H26 119.8 . .
C28 C27 C26 118.8(8) . .
C28 C27 N7 121.8(8) . .
C26 C27 N7 119.4(7) . .
C27 C28 C29 121.4(8) . .
C27 C28 H28 119.3 . .
C29 C28 H28 119.3 . .
C24 C29 C28 119.6(8) . .
C24 C29 H29 120.2 . .
C28 C29 H29 120.2 . .
N8 C30 N7 112.8(7) . .
N8 C30 H30 123.6 . .
N7 C30 H30 123.6 . .
C32 C31 N7 105.8(8) . .
C32 C31 H31 127.1 . .
N7 C31 H31 127.1 . .
C31 C32 N8 110.6(8) . .
C31 C32 H32 124.7 . .
N8 C32 H32 124.7 . .
C34 C33 C38 118.9(7) . .
C34 C33 C39 120.4(7) . .
C38 C33 C39 120.3(7) . .
C33 C34 C35 121.8(8) . .
C33 C34 H34 119.1 . .
C35 C34 H34 119.1 . .
C36 C35 C34 118.4(8) . .
C36 C35 C40 121.8(8) . .
C34 C35 C40 119.6(8) . .
C35 C36 C37 121.6(8) . .
C35 C36 H36 119.2 . .
C37 C36 H36 119.2 . .
C38 C37 C36 119.7(10) . .
C38 C37 H37 120.1 . .
C36 C37 H37 120.1 . .
C37 C38 C33 119.5(9) . .
C37 C38 H38 120.3 . .
C33 C38 H38 120.3 . .
O6 C39 O5 119.8(7) . .
O6 C39 C33 120.4(8) . .
O5 C39 C33 119.7(7) . .
O8 C40 O7 124.2(8) . .
O8 C40 C35 118.1(10) . .
O7 C40 C35 117.4(7) . .

loop_
_geom_bond_atom_site_label_1
_geom_bond_atom_site_label_2
_geom_bond_distance
_geom_bond_site_symmetry_2
Co1 O7 2.039(5) 1_566
Co1 O2 2.043(6) .
Co1 N1 2.077(7) .
Co1 N4 2.086(7) 1_665
Co1 O1 2.408(8) .
Co2 O3 2.070(5) .
Co2 O5 2.075(6) .
Co2 N8 2.094(7) 1_665
Co2 N5 2.095(7) .
Co2 O4 2.296(7) .
Co2 O6 2.337(7) .
Co2 C20 2.494(8) .
N1 C1 1.308(11) .
N1 C2 1.382(11) .
N2 C1 1.344(11) .
N2 C3 1.392(11) .
N2 C4 1.450(11) .
N3 C10 1.369(10) .
N3 C11 1.397(10) .
N3 C7 1.438(10) .
N4 C10 1.304(12) .
N4 C12 1.388(10) .
N4 Co1 2.086(7) 1_445
N5 C21 1.322(11) .
N5 C22 1.349(11) .
N6 C21 1.344(11) .
N6 C23 1.388(10) .
N6 C24 1.436(10) .
N7 C30 1.339(10) .
N7 C31 1.378(11) .
N7 C27 1.432(11) .
N8 C30 1.330(10) .
N8 C32 1.375(11) .
N8 Co2 2.094(7) 1_445
O1 C19 1.274(11) .
O2 C19 1.309(12) .
O3 C20 1.237(10) .
O4 C20 1.251(10) .
O5 C39 1.292(11) .
O6 C39 1.267(10) .
O7 C40 1.309(12) .
O7 Co1 2.039(5) 1_544
O8 C40 1.281(11) .
C1 H1 0.9300 .
C2 C3 1.333(13) .
C2 H2 0.9300 .
C3 H3 0.9300 .
C4 C9 1.376(12) .
C4 C5 1.387(12) .
C5 C6 1.389(13) .
C5 H5 0.9300 .
C6 C7 1.381(12) .
C6 H6 0.9300 .
C7 C8 1.398(11) .
C8 C9 1.396(13) .
C8 H8 0.9300 .
C9 H9 0.9300 .
C10 H10 0.9300 .
C11 C12 1.344(13) .
C11 H11 0.9300 .
C12 H12 0.9300 .
C13 C18 1.390(13) .
C13 C14 1.396(11) .
C13 C19 1.467(12) .
C14 C15 1.388(11) .
C14 H14 0.9300 .
C15 C16 1.382(12) .
C15 C20 1.515(10) .
C16 C17 1.367(13) .
C16 H16 0.9300 .
C17 C18 1.408(16) .
C17 H17 0.9300 .
C18 H18 0.9300 .
C21 H21 0.9300 .
C22 C23 1.336(13) .
C22 H22 0.9300 .
C23 H23 0.9300 .
C24 C29 1.384(12) .
C24 C25 1.393(11) .
C25 C26 1.391(12) .
C25 H25 0.9300 .
C26 C27 1.398(12) .
C26 H26 0.9300 .
C27 C28 1.374(12) .
C28 C29 1.404(14) .
C28 H28 0.9300 .
C29 H29 0.9300 .
C30 H30 0.9300 .
C31 C32 1.365(13) .
C31 H31 0.9300 .
C32 H32 0.9300 .
C33 C34 1.385(11) .
C33 C38 1.399(12) .
C33 C39 1.491(10) .
C34 C35 1.399(10) .
C34 H34 0.9300 .
C35 C36 1.354(13) .
C35 C40 1.494(12) .
C36 C37 1.400(15) .
C36 H36 0.9300 .
C37 C38 1.390(12) .
C37 H37 0.9300 .
C38 H38 0.9300 .

loop_
_geom_torsion_atom_site_label_1
_geom_torsion_atom_site_label_2
_geom_torsion_atom_site_label_3
_geom_torsion_atom_site_label_4
_geom_torsion
_geom_torsion_site_symmetry_1
O7 Co1 N1 C1 105.6(7) 1_566
O2 Co1 N1 C1 -52.5(7) .
N4 Co1 N1 C1 -153.2(7) 1_665
O1 Co1 N1 C1 -51.4(11) .
O7 Co1 N1 C2 -75.1(8) 1_566
O2 Co1 N1 C2 126.9(8) .
N4 Co1 N1 C2 26.1(8) 1_665
O1 Co1 N1 C2 128.0(9) .
O3 Co2 N5 C21 115.4(7) .
O5 Co2 N5 C21 -47.9(8) .
N8 Co2 N5 C21 -147.6(7) 1_665
O4 Co2 N5 C21 100.0(8) .
O6 Co2 N5 C21 11.4(7) .
C20 Co2 N5 C21 113.5(7) .
O3 Co2 N5 C22 -55.9(8) .
O5 Co2 N5 C22 140.8(8) .
N8 Co2 N5 C22 41.2(8) 1_665
O4 Co2 N5 C22 -71.2(10) .
O6 Co2 N5 C22 -159.8(8) .
C20 Co2 N5 C22 -57.7(9) .
O7 Co1 O1 C19 -165.2(5) 1_566
O2 Co1 O1 C19 -6.8(5) .
N1 Co1 O1 C19 -8.0(10) .
N4 Co1 O1 C19 97.4(5) 1_665
O7 Co1 O2 C19 53.4(8) 1_566
N1 Co1 O2 C19 -173.8(5) .
N4 Co1 O2 C19 -69.5(5) 1_665
O1 Co1 O2 C19 6.6(5) .
O5 Co2 O3 C20 -52.6(9) .
N8 Co2 O3 C20 79.7(5) 1_665
N5 Co2 O3 C20 -176.9(5) .
O4 Co2 O3 C20 -4.8(5) .
O6 Co2 O3 C20 -88.3(5) .
O3 Co2 O4 C20 4.8(5) .
O5 Co2 O4 C20 169.3(5) .
N8 Co2 O4 C20 -92.9(5) 1_665
N5 Co2 O4 C20 22.6(8) .
O6 Co2 O4 C20 110.2(5) .
O3 Co2 O5 C39 -45.0(9) .
N8 Co2 O5 C39 -177.0(5) 1_665
N5 Co2 O5 C39 79.1(5) .
O4 Co2 O5 C39 -86.6(5) .
O6 Co2 O5 C39 -4.3(5) .
C20 Co2 O5 C39 -79.1(6) .
O3 Co2 O6 C39 170.9(5) .
O5 Co2 O6 C39 4.3(5) .
N8 Co2 O6 C39 22.9(8) 1_665
N5 Co2 O6 C39 -94.4(5) .
O4 Co2 O6 C39 112.1(5) .
C20 Co2 O6 C39 140.6(5) .
C2 N1 C1 N2 -0.7(10) .
Co1 N1 C1 N2 178.8(5) .
C3 N2 C1 N1 1.4(11) .
C4 N2 C1 N1 -178.1(8) .
C1 N1 C2 C3 -0.4(11) .
Co1 N1 C2 C3 -179.8(7) .
N1 C2 C3 N2 1.2(13) .
C1 N2 C3 C2 -1.6(12) .
C4 N2 C3 C2 177.9(9) .
C1 N2 C4 C9 156.0(10) .
C3 N2 C4 C9 -23.4(15) .
C1 N2 C4 C5 -21.3(14) .
C3 N2 C4 C5 159.3(11) .
C9 C4 C5 C6 -0.5(16) .
N2 C4 C5 C6 176.8(9) .
C4 C5 C6 C7 1.3(16) .
C5 C6 C7 C8 1.0(16) .
C5 C6 C7 N3 176.7(9) .
C10 N3 C7 C6 -28.5(14) .
C11 N3 C7 C6 151.5(10) .
C10 N3 C7 C8 147.2(10) .
C11 N3 C7 C8 -32.8(14) .
C6 C7 C8 C9 -4.1(17) .
N3 C7 C8 C9 -179.9(10) .
C5 C4 C9 C8 -2.6(17) .
N2 C4 C9 C8 -179.9(10) .
C7 C8 C9 C4 5.0(18) .
C12 N4 C10 N3 -0.9(10) .
Co1 N4 C10 N3 -172.1(5) 1_445
C11 N3 C10 N4 0.8(10) .
C7 N3 C10 N4 -179.2(8) .
C10 N3 C11 C12 -0.3(10) .
C7 N3 C11 C12 179.7(8) .
N3 C11 C12 N4 -0.2(11) .
C10 N4 C12 C11 0.7(10) .
Co1 N4 C12 C11 170.4(7) 1_445
C18 C13 C14 C15 -0.1(12) .
C19 C13 C14 C15 -177.9(7) .
C13 C14 C15 C16 -1.7(12) .
C13 C14 C15 C20 174.3(7) .
C14 C15 C16 C17 2.3(14) .
C20 C15 C16 C17 -173.6(9) .
C15 C16 C17 C18 -1.1(18) .
C14 C13 C18 C17 1.3(15) .
C19 C13 C18 C17 179.1(10) .
C16 C17 C18 C13 -0.7(18) .
Co1 O1 C19 O2 10.7(8) .
Co1 O1 C19 C13 -165.4(7) .
Co1 O2 C19 O1 -12.6(9) .
Co1 O2 C19 C13 163.6(6) .
C18 C13 C19 O1 7.2(13) .
C14 C13 C19 O1 -175.0(8) .
C18 C13 C19 O2 -168.9(9) .
C14 C13 C19 O2 8.8(12) .
Co2 O3 C20 O4 8.9(8) .
Co2 O3 C20 C15 -167.5(6) .
Co2 O4 C20 O3 -8.1(8) .
Co2 O4 C20 C15 168.3(7) .
C16 C15 C20 O3 157.6(8) .
C14 C15 C20 O3 -18.3(11) .
C16 C15 C20 O4 -18.9(12) .
C14 C15 C20 O4 165.2(7) .
C16 C15 C20 Co2 100(3) .
C14 C15 C20 Co2 -76(3) .
O5 Co2 C20 O3 157.0(4) .
N8 Co2 C20 O3 -101.8(5) 1_665
N5 Co2 C20 O3 3.8(6) .
O4 Co2 C20 O3 171.7(8) .
O6 Co2 C20 O3 98.6(5) .
O3 Co2 C20 O4 -171.7(8) .
O5 Co2 C20 O4 -14.7(6) .
N8 Co2 C20 O4 86.5(5) 1_665
N5 Co2 C20 O4 -167.9(4) .
O6 Co2 C20 O4 -73.1(5) .
O3 Co2 C20 C15 64(3) .
O5 Co2 C20 C15 -139(3) .
N8 Co2 C20 C15 -37(3) 1_665
N5 Co2 C20 C15 68(3) .
O4 Co2 C20 C15 -124(3) .
O6 Co2 C20 C15 163(3) .
C22 N5 C21 N6 -2.0(11) .
Co2 N5 C21 N6 -175.0(6) .
C23 N6 C21 N5 2.7(11) .
C24 N6 C21 N5 179.2(8) .
C21 N5 C22 C23 0.3(11) .
Co2 N5 C22 C23 172.8(7) .
N5 C22 C23 N6 1.4(12) .
C21 N6 C23 C22 -2.5(12) .
C24 N6 C23 C22 -178.7(9) .
C21 N6 C24 C29 151.2(10) .
C23 N6 C24 C29 -33.4(15) .
C21 N6 C24 C25 -27.1(14) .
C23 N6 C24 C25 148.3(11) .
C29 C24 C25 C26 0.1(17) .
N6 C24 C25 C26 178.4(10) .
C24 C25 C26 C27 1.1(18) .
C25 C26 C27 C28 -0.2(17) .
C25 C26 C27 N7 177.4(10) .
C30 N7 C27 C28 158.7(10) .
C31 N7 C27 C28 -20.3(16) .
C30 N7 C27 C26 -18.8(15) .
C31 N7 C27 C26 162.1(11) .
C26 C27 C28 C29 -1.9(18) .
N7 C27 C28 C29 -179.4(10) .
C25 C24 C29 C28 -2.2(17) .
N6 C24 C29 C28 179.5(10) .
C27 C28 C29 C24 3.1(19) .
C32 N8 C30 N7 -0.4(11) .
Co2 N8 C30 N7 176.2(6) 1_445
C31 N7 C30 N8 0.3(11) .
C27 N7 C30 N8 -178.9(8) .
C30 N7 C31 C32 -0.1(13) .
C27 N7 C31 C32 179.1(9) .
N7 C31 C32 N8 -0.2(14) .
C30 N8 C32 C31 0.4(12) .
Co2 N8 C32 C31 -176.1(8) 1_445
C38 C33 C34 C35 0.7(12) .
C39 C33 C34 C35 173.8(7) .
C33 C34 C35 C36 -3.0(12) .
C33 C34 C35 C40 -178.6(7) .
C34 C35 C36 C37 2.5(14) .
C40 C35 C36 C37 178.0(9) .
C35 C36 C37 C38 0.3(17) .
C36 C37 C38 C33 -2.7(16) .
C34 C33 C38 C37 2.2(14) .
C39 C33 C38 C37 -170.9(9) .
Co2 O6 C39 O5 -7.0(8) .
Co2 O6 C39 C33 170.1(7) .
Co2 O5 C39 O6 7.9(9) .
Co2 O5 C39 C33 -169.2(7) .
C34 C33 C39 O6 171.6(7) .
C38 C33 C39 O6 -15.4(12) .
C34 C33 C39 O5 -11.3(12) .
C38 C33 C39 O5 161.7(8) .
Co1 O7 C40 O8 -11.3(10) 1_544
Co1 O7 C40 C35 163.1(6) 1_544
C36 C35 C40 O8 8.2(12) .
C34 C35 C40 O8 -176.3(7) .
C36 C35 C40 O7 -166.5(9) .
C34 C35 C40 O7 9.0(12) .
